data_4347169
loop_
_publ_author_name
'Boiocchi, Massimo'
'Fabbrizzi, Luigi'
'Fusco, Nadia'
'Invernici, Michele'
'Licchelli, Maurizio'
'Poggi, Antonio'

_publ_contact_author
;
  Prof Luigi Fabbrizzi
  Dipartimento di Chimica Generale
  University of Pavia
  via Taramelli 12, I-27100 Pavia, ITALY
;
_publ_section_title
;
 Anion Binding by Dimetallic Nickel(II) and Nickel(III) Complexes of a
 Face-to-Face Bicyclam: Looking for a Bimacrocyclic Effect.
;
_journal_issue 6
_journal_name_full 'Inorganic chemistry'
_journal_page_first 2946
_journal_page_last 2959
_journal_paper_doi 10.1021/acs.inorgchem.5b02826
_journal_volume 55
_journal_year 2016
_chemical_formula_moiety 'C32 H62 N8 Ni2, 3(C N O), Cl O4, 2.5 (H2 O) '
_chemical_formula_sum 'C35 H67 Cl N11 Ni2 O9.5'
_chemical_formula_weight 946.87
_chemical_name_common
;
 (mu2-alpha,alpha'-bis((5,7-Dimethyl-1,4,8,11-tetra-azacyclotetradecan-6-yl)
 -o-xylene))-di-nickel(ii) cyanate clathrate dicyanate perchlorate 2.5 hydrate
;
_space_group_IT_number 14
_space_group_name_Hall '-P 2yn'
_space_group_name_H-M_alt 'P 1 21/n 1'
_symmetry_cell_setting monoclinic
_symmetry_Int_Tables_number 14
_symmetry_space_group_name_Hall '-P 2yn'
_symmetry_space_group_name_H-M 'P 1 21/n 1'
_atom_sites_solution_hydrogens geom
_atom_sites_solution_primary direct
_atom_sites_solution_secondary difmap
_audit_creation_method SHELXL-97
_cell_angle_alpha 90.00
_cell_angle_beta 90.9118(9)
_cell_angle_gamma 90.00
_cell_formula_units_Z 4
_cell_length_a 9.5464(5)
_cell_length_b 25.5845(12)
_cell_length_c 18.1421(9)
_cell_measurement_reflns_used 8103
_cell_measurement_temperature 293(2)
_cell_measurement_theta_max 22
_cell_measurement_theta_min 2
_cell_volume 4430.5(4)
_computing_cell_refinement 'SAINT (Bruker-Axs Inc)'
_computing_data_collection 'SMART (Bruker-Axs Inc)'
_computing_data_reduction 'SAINT (Bruker-Axs Inc)'
_computing_molecular_graphics 'Mercury (Macrae et al., 2008)'
_computing_publication_material 'WinGX publication routines (Farrugia, 1999)'
_computing_structure_refinement 'SHELXL-97 (Sheldrick, 2008)'
_computing_structure_solution 'SIR-97 (Altomare et al., 1999)'
_diffrn_ambient_temperature 293(2)
_diffrn_detector_area_resol_mean 8.333
_diffrn_measured_fraction_theta_full 0.999
_diffrn_measured_fraction_theta_max 0.999
_diffrn_measurement_device_type 'Bruker-Axs Smart-Apex CCD'
_diffrn_measurement_method 'omega scan'
_diffrn_radiation_monochromator graphite
_diffrn_radiation_source 'fine-focus sealed tube'
_diffrn_radiation_type MoK\a
_diffrn_radiation_wavelength 0.71073
_diffrn_reflns_av_R_equivalents 0.0378
_diffrn_reflns_av_sigmaI/netI 0.0303
_diffrn_reflns_limit_h_max 12
_diffrn_reflns_limit_h_min -12
_diffrn_reflns_limit_k_max 31
_diffrn_reflns_limit_k_min -32
_diffrn_reflns_limit_l_max 21
_diffrn_reflns_limit_l_min -23
_diffrn_reflns_number 46001
_diffrn_reflns_theta_full 27.00
_diffrn_reflns_theta_max 27.00
_diffrn_reflns_theta_min 1.59
_diffrn_standards_decay_% 0
_exptl_absorpt_coefficient_mu 0.974
_exptl_absorpt_correction_T_max 0.955
_exptl_absorpt_correction_T_min 0.834
_exptl_absorpt_correction_type multi-scan
_exptl_absorpt_process_details 'Sadabs (Sheldrick, 1996)'
_exptl_crystal_colour violet
_exptl_crystal_density_diffrn 1.420
_exptl_crystal_density_method 'not measured'
_exptl_crystal_description prism
_exptl_crystal_F_000 2012
_exptl_crystal_size_max 0.41
_exptl_crystal_size_mid 0.12
_exptl_crystal_size_min 0.10
_refine_diff_density_max 0.597
_refine_diff_density_min -0.299
_refine_diff_density_rms 0.059
_refine_ls_extinction_method none
_refine_ls_goodness_of_fit_ref 1.016
_refine_ls_hydrogen_treatment mixed
_refine_ls_matrix_type full
_refine_ls_number_parameters 574
_refine_ls_number_reflns 9656
_refine_ls_number_restraints 16
_refine_ls_restrained_S_all 1.018
_refine_ls_R_factor_all 0.0722
_refine_ls_R_factor_gt 0.0507
_refine_ls_shift/su_max 0.001
_refine_ls_shift/su_mean 0.000
_refine_ls_structure_factor_coef Fsqd
_refine_ls_weighting_details 'calc w=1/[\s^2^(Fo^2^)+(0.0800P)^2^+0.9751P] where P=(Fo^2^+2Fc^2^)/3'
_refine_ls_weighting_scheme calc
_refine_ls_wR_factor_gt 0.1314
_refine_ls_wR_factor_ref 0.1483
_reflns_number_gt 6975
_reflns_number_total 9656
_reflns_threshold_expression >2\s(I)
_cod_data_source_file ic5b02826_si_002.cif
_cod_data_source_block Ni_dicy_NCO
_cod_original_sg_symbol_H-M 'P 21/n'
_cod_original_formula_sum 'C35 H67 Cl N11 Ni2 O9.50'
_cod_database_code 4347169

loop_
_symmetry_equiv_pos_as_xyz
'x, y, z'
'-x+1/2, y+1/2, -z+1/2'
'-x, -y, -z'
'x-1/2, -y-1/2, z-1/2'

loop_
_atom_site_label
_atom_site_type_symbol
_atom_site_fract_x
_atom_site_fract_y
_atom_site_fract_z
_atom_site_U_iso_or_equiv
_atom_site_adp_type
_atom_site_occupancy
_atom_site_symmetry_multiplicity
_atom_site_calc_flag
_atom_site_refinement_flags
_atom_site_disorder_assembly
_atom_site_disorder_group
Ni2 Ni 0.41804(3) 0.297487(14) 0.16351(2) 0.05106(12) Uani 1 1 d . . .
Ni1 Ni 0.36111(4) 0.064513(15) 0.29201(2) 0.05754(13) Uani 1 1 d . . .
C1 C 0.4769(3) 0.04170(12) 0.14012(16) 0.0550(7) Uani 1 1 d . . .
H1 H 0.4961 0.0059 0.1567 0.066 Uiso 1 1 calc R . .
C2 C 0.5824(3) 0.05408(13) 0.07994(18) 0.0672(8) Uani 1 1 d . . .
H2A H 0.6756 0.0533 0.1006 0.101 Uiso 1 1 calc R . .
H2B H 0.5634 0.0882 0.0601 0.101 Uiso 1 1 calc R . .
H2C H 0.5744 0.0285 0.0414 0.101 Uiso 1 1 calc R . .
C3 C 0.3249(3) 0.04239(11) 0.11026(16) 0.0540(6) Uani 1 1 d . . .
H3 H 0.3269 0.0200 0.0665 0.065 Uiso 1 1 calc R . .
C4 C 0.2193(3) 0.01576(12) 0.16110(17) 0.0600(7) Uani 1 1 d . . .
H4 H 0.2644 -0.0159 0.1804 0.072 Uiso 1 1 calc R . .
C5 C 0.0880(4) -0.00168(15) 0.1180(2) 0.0864(11) Uani 1 1 d . . .
H5A H 0.0237 -0.0180 0.1510 0.130 Uiso 1 1 calc R . .
H5B H 0.1140 -0.0262 0.0805 0.130 Uiso 1 1 calc R . .
H5C H 0.0442 0.0282 0.0953 0.130 Uiso 1 1 calc R . .
C6 C 0.0823(4) 0.02803(15) 0.2765(2) 0.0815(10) Uani 1 1 d . . .
H6A H 0.1050 -0.0079 0.2888 0.098 Uiso 1 1 calc R . .
H6B H -0.0100 0.0287 0.2534 0.098 Uiso 1 1 calc R . .
C7 C 0.0834(4) 0.06104(16) 0.3457(2) 0.0888(12) Uani 1 1 d . . .
H7A H 0.0580 0.0968 0.3336 0.107 Uiso 1 1 calc R . .
H7B H 0.0158 0.0476 0.3802 0.107 Uiso 1 1 calc R . .
C8 C 0.2438(6) 0.09668(17) 0.4397(2) 0.1043(15) Uani 1 1 d . . .
H8A H 0.1776 0.0887 0.4781 0.125 Uiso 1 1 calc R . .
H8B H 0.2239 0.1317 0.4220 0.125 Uiso 1 1 calc R . .
C9 C 0.3926(7) 0.0950(2) 0.4721(2) 0.1145(17) Uani 1 1 d . . .
H9A H 0.3938 0.1137 0.5187 0.137 Uiso 1 1 calc R . .
H9B H 0.4169 0.0589 0.4825 0.137 Uiso 1 1 calc R . .
C10 C 0.5042(6) 0.11827(17) 0.4231(2) 0.1029(14) Uani 1 1 d . . .
H10A H 0.4741 0.1525 0.4063 0.123 Uiso 1 1 calc R . .
H10B H 0.5905 0.1225 0.4514 0.123 Uiso 1 1 calc R . .
C11 C 0.6391(4) 0.10516(16) 0.3096(2) 0.0842(11) Uani 1 1 d . . .
H11A H 0.7302 0.1034 0.3338 0.101 Uiso 1 1 calc R . .
H11B H 0.6195 0.1414 0.2974 0.101 Uiso 1 1 calc R . .
C12 C 0.6384(3) 0.07255(15) 0.2407(2) 0.0743(9) Uani 1 1 d . . .
H12A H 0.7089 0.0852 0.2072 0.089 Uiso 1 1 calc R . .
H12B H 0.6598 0.0365 0.2528 0.089 Uiso 1 1 calc R . .
C13 C 0.2729(3) 0.09589(11) 0.08095(16) 0.0565(7) Uani 1 1 d . . .
H13A H 0.1724 0.0980 0.0875 0.068 Uiso 1 1 calc R . .
H13B H 0.3159 0.1233 0.1105 0.068 Uiso 1 1 calc R . .
C14 C 0.3046(3) 0.10595(11) 0.00042(15) 0.0513(6) Uani 1 1 d . . .
C15 C 0.2456(3) 0.07099(12) -0.05094(17) 0.0615(7) Uani 1 1 d . . .
H15 H 0.1834 0.0457 -0.0346 0.074 Uiso 1 1 calc R . .
C16 C 0.2765(4) 0.07280(13) -0.12416(18) 0.0670(8) Uani 1 1 d . . .
H16 H 0.2367 0.0488 -0.1569 0.080 Uiso 1 1 calc R . .
C17 C 0.3672(4) 0.11047(13) -0.14905(17) 0.0658(8) Uani 1 1 d . . .
H17 H 0.3929 0.1112 -0.1983 0.079 Uiso 1 1 calc R . .
C18 C 0.4191(3) 0.14672(12) -0.10067(16) 0.0620(7) Uani 1 1 d . . .
H18 H 0.4771 0.1729 -0.1184 0.074 Uiso 1 1 calc R . .
C19 C 0.3888(3) 0.14624(11) -0.02570(15) 0.0530(6) Uani 1 1 d . . .
C20 C 0.4570(3) 0.18743(11) 0.02390(17) 0.0601(7) Uani 1 1 d . . .
H20A H 0.5546 0.1779 0.0314 0.072 Uiso 1 1 calc R . .
H20B H 0.4127 0.1859 0.0716 0.072 Uiso 1 1 calc R . .
C21 C 0.3106(3) 0.27238(13) 0.00881(18) 0.0660(8) Uani 1 1 d . . .
H21 H 0.3244 0.3091 -0.0046 0.079 Uiso 1 1 calc R . .
C22 C 0.1955(4) 0.25104(16) -0.0428(2) 0.0947(13) Uani 1 1 d . . .
H22A H 0.1094 0.2691 -0.0339 0.142 Uiso 1 1 calc R . .
H22B H 0.1830 0.2144 -0.0337 0.142 Uiso 1 1 calc R . .
H22C H 0.2221 0.2562 -0.0930 0.142 Uiso 1 1 calc R . .
C23 C 0.4516(3) 0.24447(11) -0.00302(16) 0.0596(7) Uani 1 1 d . . .
H23 H 0.4627 0.2427 -0.0566 0.072 Uiso 1 1 calc R . .
C24 C 0.5805(3) 0.27519(12) 0.02638(16) 0.0582(7) Uani 1 1 d . . .
H24 H 0.5639 0.3122 0.0154 0.070 Uiso 1 1 calc R . .
C25 C 0.7142(4) 0.25911(15) -0.0136(2) 0.0818(10) Uani 1 1 d . . .
H25A H 0.7923 0.2787 0.0058 0.123 Uiso 1 1 calc R . .
H25B H 0.7032 0.2661 -0.0654 0.123 Uiso 1 1 calc R . .
H25C H 0.7308 0.2224 -0.0063 0.123 Uiso 1 1 calc R . .
C26 C 0.7133(3) 0.29753(13) 0.1418(2) 0.0669(8) Uani 1 1 d . . .
H26A H 0.7176 0.3333 0.1242 0.080 Uiso 1 1 calc R . .
H26B H 0.7998 0.2800 0.1293 0.080 Uiso 1 1 calc R . .
C27 C 0.6931(3) 0.29664(14) 0.2248(2) 0.0713(9) Uani 1 1 d . . .
H27A H 0.6882 0.2608 0.2420 0.086 Uiso 1 1 calc R . .
H27B H 0.7716 0.3136 0.2495 0.086 Uiso 1 1 calc R . .
C28 C 0.5208(4) 0.32012(16) 0.31899(19) 0.0808(10) Uani 1 1 d . . .
H28A H 0.5952 0.3336 0.3506 0.097 Uiso 1 1 calc R . .
H28B H 0.5065 0.2837 0.3315 0.097 Uiso 1 1 calc R . .
C29 C 0.3872(5) 0.35036(18) 0.3327(2) 0.0970(13) Uani 1 1 d . . .
H29A H 0.3763 0.3538 0.3856 0.116 Uiso 1 1 calc R . .
H29B H 0.3981 0.3853 0.3128 0.116 Uiso 1 1 calc R . .
C30 C 0.2552(5) 0.32720(18) 0.3009(2) 0.0961(13) Uani 1 1 d . . .
H30A H 0.2481 0.2911 0.3166 0.115 Uiso 1 1 calc R . .
H30B H 0.1754 0.3459 0.3202 0.115 Uiso 1 1 calc R . .
C31 C 0.1246(4) 0.30512(16) 0.1865(3) 0.0886(12) Uani 1 1 d . . .
H31A H 0.0423 0.3254 0.1987 0.106 Uiso 1 1 calc R . .
H31B H 0.1132 0.2701 0.2060 0.106 Uiso 1 1 calc R . .
C32 C 0.1408(3) 0.30294(15) 0.1035(2) 0.0820(11) Uani 1 1 d . . .
H32A H 0.0591 0.2867 0.0808 0.098 Uiso 1 1 calc R . .
H32B H 0.1498 0.3380 0.0838 0.098 Uiso 1 1 calc R . .
N1 N 0.4967(3) 0.07611(10) 0.20516(13) 0.0551(6) Uani 1 1 d D . .
H1N H 0.483(3) 0.1090(6) 0.1895(16) 0.066 Uiso 1 1 d D . .
N2 N 0.1871(3) 0.04931(10) 0.22550(15) 0.0608(6) Uani 1 1 d D . .
H2N H 0.155(3) 0.0797(7) 0.2084(17) 0.073 Uiso 1 1 d D . .
N3 N 0.2244(4) 0.05953(11) 0.37881(16) 0.0780(9) Uani 1 1 d D . .
H3N H 0.225(4) 0.0259(6) 0.393(2) 0.094 Uiso 1 1 d D . .
N4 N 0.5302(3) 0.08457(12) 0.35875(15) 0.0746(8) Uani 1 1 d D . .
H4N H 0.573(4) 0.0572(10) 0.381(2) 0.089 Uiso 1 1 d D . .
N5 N 0.2690(2) 0.27180(10) 0.08704(15) 0.0619(6) Uani 1 1 d D . .
H5N H 0.245(3) 0.2387(6) 0.0976(18) 0.074 Uiso 1 1 d D . .
N6 N 0.5922(2) 0.27014(9) 0.10770(13) 0.0502(5) Uani 1 1 d D . .
H6N H 0.601(3) 0.2365(5) 0.1200(15) 0.060 Uiso 1 1 d D . .
N7 N 0.5630(3) 0.32410(11) 0.24140(14) 0.0616(6) Uani 1 1 d D . .
H7N H 0.573(4) 0.3582(5) 0.2329(18) 0.074 Uiso 1 1 d D . .
N8 N 0.2497(3) 0.32937(12) 0.21898(16) 0.0716(7) Uani 1 1 d D . .
H8N H 0.253(4) 0.3633(5) 0.206(2) 0.086 Uiso 1 1 d D . .
C33 C 0.3502(3) 0.18863(12) 0.24947(16) 0.0575(7) Uani 1 1 d . . .
N9 N 0.3966(3) 0.22349(11) 0.21785(15) 0.0670(7) Uani 1 1 d . . .
O1 O 0.3023(3) 0.15161(9) 0.28277(14) 0.0827(7) Uani 1 1 d . . .
C34 C 0.4769(4) -0.04961(14) 0.32013(17) 0.0689(9) Uani 1 1 d . . .
N10 N 0.4102(3) -0.01419(12) 0.30318(15) 0.0717(7) Uani 1 1 d . . .
O2 O 0.5493(4) -0.08634(12) 0.33588(16) 0.1167(11) Uani 1 1 d . . .
C35 C 0.4084(5) 0.40954(15) 0.0802(2) 0.0824(11) Uani 1 1 d . . .
N11 N 0.4346(3) 0.37238(11) 0.10984(16) 0.0710(7) Uani 1 1 d . . .
O3 O 0.3811(7) 0.44977(17) 0.0500(2) 0.226(3) Uani 1 1 d . . .
O1W O 0.8232(6) -0.05981(19) 0.3215(4) 0.194(2) Uani 1 1 d . . .
O2W O 0.2411(6) 0.4878(2) -0.0692(3) 0.206(2) Uani 1 1 d . . .
O4 O 0.9487(4) 0.11733(18) 0.1719(3) 0.192(3) Uani 1 1 d . . .
O5 O 0.7692(3) 0.17283(13) 0.1439(2) 0.1353(13) Uani 1 1 d . . .
O6 O 0.9969(5) 0.19381(17) 0.1126(4) 0.200(2) Uani 1 1 d . . .
Cl1A Cl 0.9061(5) 0.15563(19) 0.1187(2) 0.0864(9) Uani 0.50 1 d PD A 1
O7A O 0.8920(9) 0.1282(4) 0.0552(5) 0.186(4) Uani 0.50 1 d PD A 1
O3W O 0.989(2) 0.2024(6) 0.3144(10) 0.331(10) Uani 0.50 1 d P B 1
Cl1B Cl 0.9095(5) 0.1654(2) 0.1594(4) 0.141(2) Uani 0.50 1 d PD A 2
O7B O 0.9254(19) 0.1903(6) 0.2270(7) 0.272(8) Uani 0.50 1 d PDU A 2

loop_
_atom_site_aniso_label
_atom_site_aniso_U_11
_atom_site_aniso_U_22
_atom_site_aniso_U_33
_atom_site_aniso_U_23
_atom_site_aniso_U_13
_atom_site_aniso_U_12
Ni2 0.0411(2) 0.0529(2) 0.0592(2) 0.00767(16) 0.00252(15) -0.00084(15)
Ni1 0.0628(3) 0.0538(2) 0.0564(2) 0.00168(16) 0.00952(17) -0.00202(17)
C1 0.0553(16) 0.0513(16) 0.0586(16) 0.0010(13) 0.0037(13) 0.0012(13)
C2 0.0651(19) 0.069(2) 0.0682(19) 0.0038(15) 0.0131(15) 0.0095(16)
C3 0.0595(16) 0.0459(15) 0.0567(16) -0.0026(12) -0.0011(13) -0.0001(13)
C4 0.0572(17) 0.0505(17) 0.0720(19) 0.0042(14) -0.0016(14) -0.0075(13)
C5 0.074(2) 0.073(2) 0.111(3) 0.013(2) -0.019(2) -0.0224(19)
C6 0.0586(19) 0.081(2) 0.106(3) 0.022(2) 0.0201(18) -0.0079(17)
C7 0.079(3) 0.085(3) 0.104(3) 0.013(2) 0.046(2) 0.006(2)
C8 0.155(4) 0.085(3) 0.075(3) -0.001(2) 0.048(3) 0.009(3)
C9 0.183(5) 0.101(3) 0.060(2) -0.010(2) 0.018(3) 0.000(3)
C10 0.149(4) 0.087(3) 0.072(2) -0.013(2) -0.011(3) -0.014(3)
C11 0.079(2) 0.094(3) 0.079(2) 0.002(2) -0.0149(19) -0.027(2)
C12 0.0509(18) 0.093(3) 0.079(2) 0.0037(19) 0.0008(15) -0.0112(17)
C13 0.0575(17) 0.0504(16) 0.0616(17) 0.0003(13) 0.0026(13) 0.0021(13)
C14 0.0506(15) 0.0495(16) 0.0536(15) -0.0015(12) -0.0034(12) 0.0022(12)
C15 0.0641(18) 0.0536(18) 0.0663(19) -0.0003(14) -0.0118(14) -0.0055(14)
C16 0.077(2) 0.063(2) 0.0612(19) -0.0117(15) -0.0195(16) 0.0044(16)
C17 0.080(2) 0.063(2) 0.0548(17) -0.0030(14) 0.0046(15) 0.0105(16)
C18 0.0653(19) 0.0599(18) 0.0609(17) -0.0005(14) 0.0087(14) -0.0020(15)
C19 0.0534(15) 0.0488(16) 0.0569(16) -0.0020(12) -0.0011(12) 0.0008(12)
C20 0.0679(19) 0.0482(16) 0.0639(18) 0.0015(13) -0.0068(14) -0.0068(14)
C21 0.071(2) 0.0540(18) 0.072(2) 0.0075(15) -0.0222(16) -0.0020(15)
C22 0.095(3) 0.078(3) 0.109(3) -0.005(2) -0.056(2) 0.004(2)
C23 0.076(2) 0.0496(17) 0.0529(16) 0.0026(13) -0.0066(14) -0.0048(14)
C24 0.0641(18) 0.0501(16) 0.0605(17) 0.0029(13) 0.0090(14) -0.0067(14)
C25 0.087(2) 0.077(2) 0.083(2) -0.0070(19) 0.0319(19) -0.0084(19)
C26 0.0409(15) 0.068(2) 0.092(2) -0.0140(17) -0.0008(15) -0.0065(14)
C27 0.0558(18) 0.076(2) 0.082(2) -0.0111(17) -0.0161(16) -0.0035(16)
C28 0.097(3) 0.084(2) 0.0612(19) -0.0021(18) -0.0058(18) -0.013(2)
C29 0.121(4) 0.100(3) 0.071(2) -0.007(2) 0.030(2) -0.001(3)
C30 0.093(3) 0.105(3) 0.091(3) 0.009(2) 0.045(2) 0.014(2)
C31 0.0476(18) 0.096(3) 0.123(3) 0.019(2) 0.0214(19) 0.0081(18)
C32 0.0398(16) 0.091(3) 0.115(3) 0.022(2) -0.0080(17) 0.0049(16)
N1 0.0520(13) 0.0564(14) 0.0569(14) 0.0018(11) 0.0032(10) -0.0021(11)
N2 0.0503(14) 0.0531(14) 0.0794(17) 0.0155(13) 0.0110(12) -0.0014(11)
N3 0.102(2) 0.0620(18) 0.0707(18) 0.0096(14) 0.0341(16) 0.0053(16)
N4 0.094(2) 0.0687(18) 0.0608(16) 0.0002(14) -0.0062(15) -0.0121(16)
N5 0.0451(13) 0.0590(16) 0.0811(17) 0.0147(13) -0.0096(12) -0.0044(11)
N6 0.0443(12) 0.0452(12) 0.0610(14) 0.0006(11) 0.0003(10) -0.0054(10)
N7 0.0647(15) 0.0596(15) 0.0604(15) -0.0040(13) 0.0003(12) -0.0032(13)
N8 0.0590(16) 0.0702(18) 0.0863(19) 0.0143(15) 0.0203(14) 0.0069(14)
C33 0.0651(18) 0.0513(17) 0.0562(16) 0.0016(14) 0.0053(14) 0.0045(14)
N9 0.0666(16) 0.0612(16) 0.0731(17) 0.0160(13) -0.0013(13) -0.0053(13)
O1 0.1071(19) 0.0569(14) 0.0848(16) 0.0144(12) 0.0287(14) -0.0027(13)
C34 0.096(3) 0.0547(19) 0.0564(18) 0.0001(15) -0.0003(17) -0.0014(19)
N10 0.0793(18) 0.0638(18) 0.0720(17) 0.0040(14) 0.0031(14) 0.0038(15)
O2 0.169(3) 0.0810(19) 0.099(2) 0.0121(16) -0.011(2) 0.043(2)
C35 0.115(3) 0.056(2) 0.077(2) 0.0015(18) 0.022(2) 0.000(2)
N11 0.0742(18) 0.0573(17) 0.0818(19) 0.0132(14) 0.0083(14) 0.0025(14)
O3 0.445(9) 0.103(3) 0.131(3) 0.050(3) 0.059(4) 0.089(4)
O1W 0.177(4) 0.154(4) 0.251(6) 0.021(4) -0.021(4) 0.005(3)
O2W 0.200(5) 0.160(4) 0.258(6) -0.049(4) -0.039(4) 0.012(4)
O4 0.090(2) 0.166(4) 0.322(7) 0.122(4) 0.058(3) 0.058(2)
O5 0.089(2) 0.095(2) 0.222(4) 0.030(2) -0.001(2) 0.0318(18)
O6 0.137(4) 0.123(3) 0.343(8) 0.036(4) 0.068(4) -0.037(3)
Cl1A 0.0568(12) 0.0786(17) 0.124(2) 0.0176(17) 0.0024(16) 0.0055(10)
O7A 0.123(6) 0.253(11) 0.183(8) -0.098(8) -0.005(6) 0.002(7)
O3W 0.46(3) 0.233(16) 0.304(19) -0.014(13) 0.16(2) 0.029(16)
Cl1B 0.0728(18) 0.099(3) 0.252(7) 0.067(4) 0.020(4) 0.0083(19)
O7B 0.265(11) 0.278(11) 0.273(11) 0.020(9) -0.014(9) -0.013(8)

loop_
_atom_type_symbol
_atom_type_description
_atom_type_scat_dispersion_real
_atom_type_scat_dispersion_imag
_atom_type_scat_source
C C 0.0033 0.0016 'International Tables Vol C Tables 4.2.6.8 and 6.1.1.4'
H H 0.0000 0.0000 'International Tables Vol C Tables 4.2.6.8 and 6.1.1.4'
Cl Cl 0.1484 0.1585 'International Tables Vol C Tables 4.2.6.8 and 6.1.1.4'
N N 0.0061 0.0033 'International Tables Vol C Tables 4.2.6.8 and 6.1.1.4'
Ni Ni 0.3393 1.1124 'International Tables Vol C Tables 4.2.6.8 and 6.1.1.4'
O O 0.0106 0.0060 'International Tables Vol C Tables 4.2.6.8 and 6.1.1.4'

loop_
_geom_angle_atom_site_label_1
_geom_angle_atom_site_label_2
_geom_angle_atom_site_label_3
_geom_angle
N8 Ni2 N7 93.09(11)
N8 Ni2 N5 85.46(12)
N7 Ni2 N5 178.55(11)
N8 Ni2 N6 176.45(10)
N7 Ni2 N6 84.98(10)
N5 Ni2 N6 96.46(10)
N8 Ni2 N9 92.52(11)
N7 Ni2 N9 92.52(10)
N5 Ni2 N9 87.62(10)
N6 Ni2 N9 90.55(10)
N8 Ni2 N11 86.12(11)
N7 Ni2 N11 87.89(11)
N5 Ni2 N11 91.94(11)
N6 Ni2 N11 90.82(10)
N9 Ni2 N11 178.60(10)
N3 Ni1 N4 93.77(13)
N3 Ni1 N2 85.53(12)
N4 Ni1 N2 176.33(11)
N3 Ni1 N10 90.58(11)
N4 Ni1 N10 90.61(12)
N2 Ni1 N10 93.00(11)
N3 Ni1 N1 175.32(11)
N4 Ni1 N1 85.34(11)
N2 Ni1 N1 95.07(10)
N10 Ni1 N1 94.03(10)
N3 Ni1 O1 87.65(10)
N4 Ni1 O1 89.41(11)
N2 Ni1 O1 86.96(10)
N10 Ni1 O1 178.22(10)
N1 Ni1 O1 87.75(9)
N1 C1 C2 111.6(2)
N1 C1 C3 112.4(2)
C2 C1 C3 111.9(2)
N1 C1 H1 106.8
C2 C1 H1 106.8
C3 C1 H1 106.8
C1 C2 H2A 109.5
C1 C2 H2B 109.5
H2A C2 H2B 109.5
C1 C2 H2C 109.5
H2A C2 H2C 109.5
H2B C2 H2C 109.5
C4 C3 C1 114.0(2)
C4 C3 C13 112.9(2)
C1 C3 C13 115.2(2)
C4 C3 H3 104.4
C1 C3 H3 104.4
C13 C3 H3 104.4
N2 C4 C5 113.1(3)
N2 C4 C3 111.2(2)
C5 C4 C3 111.2(3)
N2 C4 H4 107.0
C5 C4 H4 107.0
C3 C4 H4 107.0
C4 C5 H5A 109.5
C4 C5 H5B 109.5
H5A C5 H5B 109.5
C4 C5 H5C 109.5
H5A C5 H5C 109.5
H5B C5 H5C 109.5
N2 C6 C7 108.6(3)
N2 C6 H6A 110.0
C7 C6 H6A 110.0
N2 C6 H6B 110.0
C7 C6 H6B 110.0
H6A C6 H6B 108.4
N3 C7 C6 108.6(3)
N3 C7 H7A 110.0
C6 C7 H7A 110.0
N3 C7 H7B 110.0
C6 C7 H7B 110.0
H7A C7 H7B 108.3
N3 C8 C9 112.1(4)
N3 C8 H8A 109.2
C9 C8 H8A 109.2
N3 C8 H8B 109.2
C9 C8 H8B 109.2
H8A C8 H8B 107.9
C10 C9 C8 114.7(4)
C10 C9 H9A 108.6
C8 C9 H9A 108.6
C10 C9 H9B 108.6
C8 C9 H9B 108.6
H9A C9 H9B 107.6
N4 C10 C9 111.3(3)
N4 C10 H10A 109.4
C9 C10 H10A 109.4
N4 C10 H10B 109.4
C9 C10 H10B 109.4
H10A C10 H10B 108.0
N4 C11 C12 108.1(3)
N4 C11 H11A 110.1
C12 C11 H11A 110.1
N4 C11 H11B 110.1
C12 C11 H11B 110.1
H11A C11 H11B 108.4
N1 C12 C11 108.5(3)
N1 C12 H12A 110.0
C11 C12 H12A 110.0
N1 C12 H12B 110.0
C11 C12 H12B 110.0
H12A C12 H12B 108.4
C14 C13 C3 114.4(2)
C14 C13 H13A 108.7
C3 C13 H13A 108.7
C14 C13 H13B 108.7
C3 C13 H13B 108.7
H13A C13 H13B 107.6
C19 C14 C15 118.2(3)
C19 C14 C13 125.2(2)
C15 C14 C13 116.5(3)
C16 C15 C14 122.3(3)
C16 C15 H15 118.9
C14 C15 H15 118.9
C15 C16 C17 119.3(3)
C15 C16 H16 120.4
C17 C16 H16 120.4
C18 C17 C16 119.2(3)
C18 C17 H17 120.4
C16 C17 H17 120.4
C17 C18 C19 122.9(3)
C17 C18 H18 118.6
C19 C18 H18 118.6
C14 C19 C18 117.9(3)
C14 C19 C20 123.6(3)
C18 C19 C20 118.4(3)
C19 C20 C23 117.1(2)
C19 C20 H20A 108.0
C23 C20 H20A 108.0
C19 C20 H20B 108.0
C23 C20 H20B 108.0
H20A C20 H20B 107.3
N5 C21 C22 112.4(3)
N5 C21 C23 112.2(2)
C22 C21 C23 111.7(3)
N5 C21 H21 106.7
C22 C21 H21 106.7
C23 C21 H21 106.7
C21 C22 H22A 109.5
C21 C22 H22B 109.5
H22A C22 H22B 109.5
C21 C22 H22C 109.5
H22A C22 H22C 109.5
H22B C22 H22C 109.5
C20 C23 C21 114.8(3)
C20 C23 C24 110.5(2)
C21 C23 C24 114.1(2)
C20 C23 H23 105.5
C21 C23 H23 105.5
C24 C23 H23 105.5
N6 C24 C25 113.4(3)
N6 C24 C23 110.2(2)
C25 C24 C23 111.3(3)
N6 C24 H24 107.2
C25 C24 H24 107.2
C23 C24 H24 107.2
C24 C25 H25A 109.5
C24 C25 H25B 109.5
H25A C25 H25B 109.5
C24 C25 H25C 109.5
H25A C25 H25C 109.5
H25B C25 H25C 109.5
N6 C26 C27 107.3(2)
N6 C26 H26A 110.3
C27 C26 H26A 110.3
N6 C26 H26B 110.3
C27 C26 H26B 110.3
H26A C26 H26B 108.5
N7 C27 C26 108.6(3)
N7 C27 H27A 110.0
C26 C27 H27A 110.0
N7 C27 H27B 110.0
C26 C27 H27B 110.0
H27A C27 H27B 108.4
N7 C28 C29 111.4(3)
N7 C28 H28A 109.3
C29 C28 H28A 109.3
N7 C28 H28B 109.3
C29 C28 H28B 109.3
H28A C28 H28B 108.0
C30 C29 C28 116.0(4)
C30 C29 H29A 108.3
C28 C29 H29A 108.3
C30 C29 H29B 108.3
C28 C29 H29B 108.3
H29A C29 H29B 107.4
N8 C30 C29 112.7(3)
N8 C30 H30A 109.0
C29 C30 H30A 109.0
N8 C30 H30B 109.0
C29 C30 H30B 109.0
H30A C30 H30B 107.8
N8 C31 C32 108.6(3)
N8 C31 H31A 110.0
C32 C31 H31A 110.0
N8 C31 H31B 110.0
C32 C31 H31B 110.0
H31A C31 H31B 108.3
N5 C32 C31 108.3(3)
N5 C32 H32A 110.0
C31 C32 H32A 110.0
N5 C32 H32B 110.0
C31 C32 H32B 110.0
H32A C32 H32B 108.4
C1 N1 C12 114.3(2)
C1 N1 Ni1 116.50(17)
C12 N1 Ni1 103.60(19)
C1 N1 H1N 107(2)
C12 N1 H1N 109(2)
Ni1 N1 H1N 106(2)
C6 N2 C4 115.5(3)
C6 N2 Ni1 104.4(2)
C4 N2 Ni1 113.08(18)
C6 N2 H2N 108(2)
C4 N2 H2N 108(2)
Ni1 N2 H2N 108(2)
C8 N3 C7 113.3(3)
C8 N3 Ni1 117.4(3)
C7 N3 Ni1 105.8(2)
C8 N3 H3N 113(2)
C7 N3 H3N 99(2)
Ni1 N3 H3N 106(3)
C10 N4 C11 113.5(3)
C10 N4 Ni1 118.0(3)
C11 N4 Ni1 106.6(2)
C10 N4 H4N 101(3)
C11 N4 H4N 103(3)
Ni1 N4 H4N 114(3)
C21 N5 C32 114.8(3)
C21 N5 Ni2 116.46(18)
C32 N5 Ni2 104.6(2)
C21 N5 H5N 107(2)
C32 N5 H5N 104(2)
Ni2 N5 H5N 109(2)
C26 N6 C24 114.9(2)
C26 N6 Ni2 105.19(17)
C24 N6 Ni2 113.99(17)
C26 N6 H6N 106.5(19)
C24 N6 H6N 109.7(19)
Ni2 N6 H6N 105.9(19)
C27 N7 C28 114.2(3)
C27 N7 Ni2 105.12(19)
C28 N7 Ni2 116.0(2)
C27 N7 H7N 110(2)
C28 N7 H7N 105(2)
Ni2 N7 H7N 106(2)
C31 N8 C30 113.7(3)
C31 N8 Ni2 105.8(2)
C30 N8 Ni2 117.0(2)
C31 N8 H8N 109(2)
C30 N8 H8N 107(2)
Ni2 N8 H8N 103(2)
N9 C33 O1 179.4(4)
C33 N9 Ni2 162.1(3)
C33 O1 Ni1 134.1(2)
N10 C34 O2 177.9(4)
C34 N10 Ni1 156.3(3)
N11 C35 O3 178.6(5)
C35 N11 Ni2 162.8(3)
O6 Cl1A O7A 111.9(6)
O6 Cl1A O4 112.7(4)
O7A Cl1A O4 104.0(6)
O6 Cl1A O5 113.4(4)
O7A Cl1A O5 110.2(5)
O4 Cl1A O5 104.0(3)
O4 Cl1B O5 116.2(5)
O4 Cl1B O7B 104.6(8)
O5 Cl1B O7B 102.1(8)
O4 Cl1B O6 115.0(5)
O5 Cl1B O6 113.0(5)
O7B Cl1B O6 103.8(8)

loop_
_geom_bond_atom_site_label_1
_geom_bond_atom_site_label_2
_geom_bond_distance
Ni2 N8 2.076(3)
Ni2 N7 2.077(3)
Ni2 N5 2.078(3)
Ni2 N6 2.082(2)
Ni2 N9 2.146(3)
Ni2 N11 2.156(3)
Ni1 N3 2.065(3)
Ni1 N4 2.067(3)
Ni1 N2 2.074(3)
Ni1 N10 2.076(3)
Ni1 N1 2.076(2)
Ni1 O1 2.304(2)
C1 N1 1.482(4)
C1 C2 1.530(4)
C1 C3 1.540(4)
C1 H1 0.9800
C2 H2A 0.9600
C2 H2B 0.9600
C2 H2C 0.9600
C3 C4 1.537(4)
C3 C13 1.547(4)
C3 H3 0.9800
C4 N2 1.486(4)
C4 C5 1.533(4)
C4 H4 0.9800
C5 H5A 0.9600
C5 H5B 0.9600
C5 H5C 0.9600
C6 N2 1.478(4)
C6 C7 1.512(5)
C6 H6A 0.9700
C6 H6B 0.9700
C7 N3 1.467(5)
C7 H7A 0.9700
C7 H7B 0.9700
C8 N3 1.466(5)
C8 C9 1.530(7)
C8 H8A 0.9700
C8 H8B 0.9700
C9 C10 1.520(6)
C9 H9A 0.9700
C9 H9B 0.9700
C10 N4 1.475(5)
C10 H10A 0.9700
C10 H10B 0.9700
C11 N4 1.478(5)
C11 C12 1.502(5)
C11 H11A 0.9700
C11 H11B 0.9700
C12 N1 1.492(4)
C12 H12A 0.9700
C12 H12B 0.9700
C13 C14 1.519(4)
C13 H13A 0.9700
C13 H13B 0.9700
C14 C19 1.395(4)
C14 C15 1.403(4)
C15 C16 1.366(4)
C15 H15 0.9300
C16 C17 1.377(5)
C16 H16 0.9300
C17 C18 1.364(4)
C17 H17 0.9300
C18 C19 1.395(4)
C18 H18 0.9300
C19 C20 1.525(4)
C20 C23 1.540(4)
C20 H20A 0.9700
C20 H20B 0.9700
C21 N5 1.480(4)
C21 C22 1.532(4)
C21 C23 1.542(4)
C21 H21 0.9800
C22 H22A 0.9600
C22 H22B 0.9600
C22 H22C 0.9600
C23 C24 1.548(4)
C23 H23 0.9800
C24 N6 1.483(4)
C24 C25 1.534(4)
C24 H24 0.9800
C25 H25A 0.9600
C25 H25B 0.9600
C25 H25C 0.9600
C26 N6 1.479(4)
C26 C27 1.520(5)
C26 H26A 0.9700
C26 H26B 0.9700
C27 N7 1.463(4)
C27 H27A 0.9700
C27 H27B 0.9700
C28 N7 1.474(4)
C28 C29 1.515(6)
C28 H28A 0.9700
C28 H28B 0.9700
C29 C30 1.500(6)
C29 H29A 0.9700
C29 H29B 0.9700
C30 N8 1.488(5)
C30 H30A 0.9700
C30 H30B 0.9700
C31 N8 1.462(5)
C31 C32 1.519(6)
C31 H31A 0.9700
C31 H31B 0.9700
C32 N5 1.494(4)
C32 H32A 0.9700
C32 H32B 0.9700
N1 H1N 0.898(10)
N2 H2N 0.891(10)
N3 H3N 0.901(10)
N4 H4N 0.898(10)
N5 H5N 0.900(10)
N6 H6N 0.893(10)
N7 H7N 0.891(10)
N8 H8N 0.899(10)
C33 N9 1.153(4)
C33 O1 1.216(4)
C34 N10 1.147(4)
C34 O2 1.198(4)
C35 N11 1.118(4)
C35 O3 1.193(5)
O4 Cl1B 1.304(6)
O4 Cl1A 1.430(6)
O5 Cl1B 1.378(6)
O5 Cl1A 1.460(6)
O6 Cl1A 1.312(6)
O6 Cl1B 1.403(6)
Cl1A O7A 1.353(7)
Cl1B O7B 1.389(9)
